data_4033660
loop_
_publ_author_name
'Crumbie, Robyn L.'
'Chalmers, Gareth'
'Bhadbhade, Mohan'
'Griffith, Renate'

_publ_section_title
;
 Exploration of the Differences Between Amine and Thiolate Addition to
 Acetylenedicarboxylates.
;
_journal_name_full 'The Journal of organic chemistry'
_journal_paper_doi 10.1021/acs.joc.9b01392
_journal_year 2019
_chemical_formula_moiety 'C14 H16 Cl N O4'
_chemical_formula_sum 'C14 H16 Cl N O4'
_chemical_formula_weight 297.73
_space_group_crystal_system orthorhombic
_space_group_IT_number 60
_space_group_name_Hall '-P 2n 2ab'
_space_group_name_H-M_alt 'P b c n'
_symmetry_space_group_name_Hall '-P 2n 2ab'
_symmetry_space_group_name_H-M 'P b c n'
_atom_sites_solution_hydrogens geom
_audit_creation_date 2014-11-24
_audit_creation_method
;
Olex2 1.2
(compiled 2014.11.21 svn.r3092 for OlexSys, GUI svn.r4949)
;
_cell_angle_alpha 90
_cell_angle_beta 90
_cell_angle_gamma 90
_cell_formula_units_Z 8
_cell_length_a 7.4216(3)
_cell_length_b 21.0246(9)
_cell_length_c 18.7410(7)
_cell_measurement_reflns_used 4458
_cell_measurement_temperature 150(2)
_cell_measurement_theta_max 26.950
_cell_measurement_theta_min 2.912
_cell_volume 2924.3(2)
_computing_cell_refinement 'SAINT v7.46A (Bruker, 2008)'
_computing_data_reduction 'SAINT v7.46A (Bruker, 2008)'
_computing_molecular_graphics 'Olex2 (Dolomanov et al., 2009)'
_computing_publication_material 'Olex2 (Dolomanov et al., 2009)'
_computing_structure_refinement 'XL (Sheldrick, 2008)'
_diffrn_ambient_temperature 150.0
_diffrn_measured_fraction_theta_full 0.998
_diffrn_measured_fraction_theta_max 0.991
_diffrn_measurement_device_type 'CCD area detector'
_diffrn_measurement_method 'phi and omega scans'
_diffrn_radiation_monochromator graphite
_diffrn_radiation_type MoK\a
_diffrn_radiation_wavelength 0.71073
_diffrn_reflns_av_R_equivalents 0.0504
_diffrn_reflns_av_unetI/netI 0.0405
_diffrn_reflns_Laue_measured_fraction_full 0.998
_diffrn_reflns_Laue_measured_fraction_max 0.991
_diffrn_reflns_limit_h_max 5
_diffrn_reflns_limit_h_min -9
_diffrn_reflns_limit_k_max 26
_diffrn_reflns_limit_k_min -26
_diffrn_reflns_limit_l_max 23
_diffrn_reflns_limit_l_min -22
_diffrn_reflns_number 13276
_diffrn_reflns_point_group_measured_fraction_full 0.998
_diffrn_reflns_point_group_measured_fraction_max 0.991
_diffrn_reflns_theta_full 25.242
_diffrn_reflns_theta_max 26.997
_diffrn_reflns_theta_min 2.221
_exptl_absorpt_coefficient_mu 0.273
_exptl_absorpt_correction_T_max 0.7455
_exptl_absorpt_correction_T_min 0.6270
_exptl_absorpt_correction_type multi-scan
_exptl_absorpt_process_details
;
SADABS-2007/4 (Bruker,2007/4) was used for absorption correction.
wR2(int) was 0.0694 before and 0.0603 after correction.
The Ratio of minimum to maximum transmission is 0.8410.
The \l/2 correction factor is 0.0015.
;
_exptl_crystal_colour 'light yellow'
_exptl_crystal_colour_modifier light
_exptl_crystal_colour_primary yellow
_exptl_crystal_density_diffrn 1.353
_exptl_crystal_description plate
_exptl_crystal_F_000 1248
_exptl_crystal_size_max 0.301
_exptl_crystal_size_mid 0.243
_exptl_crystal_size_min 0.101
_refine_diff_density_max 0.244
_refine_diff_density_min -0.273
_refine_diff_density_rms 0.043
_refine_ls_extinction_method none
_refine_ls_goodness_of_fit_ref 1.013
_refine_ls_hydrogen_treatment constr
_refine_ls_matrix_type full
_refine_ls_number_parameters 183
_refine_ls_number_reflns 3182
_refine_ls_number_restraints 0
_refine_ls_restrained_S_all 1.013
_refine_ls_R_factor_all 0.0455
_refine_ls_R_factor_gt 0.0345
_refine_ls_shift/su_max 0.003
_refine_ls_shift/su_mean 0.000
_refine_ls_structure_factor_coef Fsqd
_refine_ls_weighting_details 'w=1/[\s^2^(Fo^2^)+(0.0375P)^2^+1.1228P] where P=(Fo^2^+2Fc^2^)/3'
_refine_ls_weighting_scheme calc
_refine_ls_wR_factor_gt 0.0868
_refine_ls_wR_factor_ref 0.0940
_reflns_Friedel_coverage 0.000
_reflns_number_gt 2590
_reflns_number_total 3182
_reflns_threshold_expression 'I > 2\s(I)'
_cod_data_source_file jo9b01392_si_003.cif
_cod_data_source_block pbcn
_cod_database_code 4033660
_shelxl_version_number 2014-3
_shelx_space_group_comment
;
The symmetry employed for this shelxl refinement is uniquely defined
by the following loop, which should always be used as a source of
symmetry information in preference to the above space-group names.
They are only intended as comments.
;
_olex2_refinement_description
;
1. Fixed Uiso
 At 1.2 times of:
  All C(H) groups, All C(H,H) groups, All N(H) groups
 At 1.5 times of:
  All C(H,H,H) groups
2.a Secondary CH2 refined with riding coordinates:
 C3B(H3BA,H3BB), C3A(H3AA,H3AB)
2.b Aromatic/amide H refined with riding coordinates:
 C1B(H1B), C2C(H2C), C6C(H6C), C5C(H5C), C3C(H3C), N1C(H1C)
2.c Idealised Me refined as rotating group:
 C4B(H4BA,H4BB,H4BC), C4A(H4AA,H4AB,H4AC)
;
_olex2_submission_special_instructions 'No special instructions were received'

loop_
_space_group_symop_operation_xyz
'x, y, z'
'-x+1/2, -y+1/2, z+1/2'
'-x, y, -z+1/2'
'x+1/2, -y+1/2, -z'
'-x, -y, -z'
'x-1/2, y-1/2, -z-1/2'
'x, -y, z-1/2'
'-x-1/2, y-1/2, z'

loop_
_atom_site_label
_atom_site_type_symbol
_atom_site_fract_x
_atom_site_fract_y
_atom_site_fract_z
_atom_site_U_iso_or_equiv
_atom_site_adp_type
_atom_site_occupancy
_atom_site_site_symmetry_order
_atom_site_calc_flag
_atom_site_refinement_flags_posn
Cl1C Cl 0.87449(6) 1.04785(2) 0.10099(2) 0.03768(13) Uani 1 1 d .
C1B C 0.7415(2) 0.68258(7) 0.23429(8) 0.0270(3) Uani 1 1 d .
H1B H 0.7111 0.6457 0.2076 0.032 Uiso 1 1 calc R
C1A C 0.72567(19) 0.74023(6) 0.20275(7) 0.0248(3) Uani 1 1 d .
C2B C 0.80311(19) 0.67501(6) 0.30715(8) 0.0259(3) Uani 1 1 d .
C3B C 0.8659(2) 0.60098(7) 0.39833(9) 0.0360(4) Uani 1 1 d .
H3BA H 0.7787 0.6203 0.4319 0.043 Uiso 1 1 calc R
H3BB H 0.9865 0.6192 0.4078 0.043 Uiso 1 1 calc R
C2A C 0.6414(2) 0.74058(6) 0.12950(8) 0.0278(3) Uani 1 1 d .
C3A C 0.4434(2) 0.79669(7) 0.05282(8) 0.0296(3) Uani 1 1 d .
H3AA H 0.3504 0.7635 0.0457 0.035 Uiso 1 1 calc R
H3AB H 0.5334 0.7934 0.0140 0.035 Uiso 1 1 calc R
C2C C 0.87439(19) 0.86007(7) 0.13551(8) 0.0269(3) Uani 1 1 d .
H2C H 0.9123 0.8227 0.1113 0.032 Uiso 1 1 calc R
C4C C 0.8484(2) 0.97332(7) 0.14066(8) 0.0273(3) Uani 1 1 d .
C1C C 0.79522(19) 0.85557(6) 0.20252(8) 0.0247(3) Uani 1 1 d .
C6C C 0.7484(2) 0.91076(7) 0.23890(8) 0.0296(3) Uani 1 1 d .
H6C H 0.6965 0.9078 0.2851 0.035 Uiso 1 1 calc R
C5C C 0.7765(2) 0.96984(7) 0.20862(8) 0.0310(3) Uani 1 1 d .
H5C H 0.7468 1.0075 0.2341 0.037 Uiso 1 1 calc R
C3C C 0.8983(2) 0.91944(7) 0.10371(8) 0.0277(3) Uani 1 1 d .
H3C H 0.9483 0.9227 0.0572 0.033 Uiso 1 1 calc R
O2B O 0.84063(15) 0.71817(5) 0.34846(6) 0.0311(3) Uani 1 1 d .
O1B O 0.81270(15) 0.61330(5) 0.32558(6) 0.0309(3) Uani 1 1 d .
O1A O 0.52960(14) 0.78930(4) 0.12219(5) 0.0267(2) Uani 1 1 d .
O2A O 0.6686(2) 0.70030(5) 0.08520(6) 0.0453(3) Uani 1 1 d .
N1C N 0.76294(18) 0.79646(5) 0.23550(6) 0.0278(3) Uani 1 1 d .
H1C H 0.7674 0.7958 0.2824 0.033 Uiso 1 1 calc R
C4B C 0.8698(2) 0.52968(8) 0.40738(10) 0.0406(4) Uani 1 1 d .
H4BA H 0.7523 0.5119 0.3942 0.061 Uiso 1 1 calc GR
H4BB H 0.8963 0.5192 0.4573 0.061 Uiso 1 1 calc GR
H4BC H 0.9632 0.5116 0.3766 0.061 Uiso 1 1 calc GR
C4A C 0.3595(2) 0.86142(8) 0.05361(9) 0.0391(4) Uani 1 1 d .
H4AA H 0.2698 0.8636 0.0919 0.059 Uiso 1 1 calc GR
H4AB H 0.3009 0.8695 0.0076 0.059 Uiso 1 1 calc GR
H4AC H 0.4530 0.8935 0.0618 0.059 Uiso 1 1 calc GR

loop_
_atom_site_aniso_label
_atom_site_aniso_U_11
_atom_site_aniso_U_22
_atom_site_aniso_U_33
_atom_site_aniso_U_23
_atom_site_aniso_U_13
_atom_site_aniso_U_12
Cl1C 0.0416(2) 0.02554(19) 0.0459(2) 0.01163(15) 0.00332(19) 0.00216(15)
C1B 0.0312(8) 0.0234(6) 0.0264(8) 0.0019(6) 0.0023(6) 0.0007(6)
C1A 0.0258(7) 0.0252(7) 0.0234(7) 0.0012(5) 0.0039(6) 0.0010(5)
C2B 0.0242(7) 0.0237(6) 0.0297(8) 0.0033(6) 0.0035(6) 0.0027(5)
C3B 0.0468(10) 0.0312(8) 0.0301(8) 0.0065(6) -0.0096(8) 0.0034(7)
C2A 0.0374(9) 0.0220(6) 0.0242(7) 0.0038(5) 0.0041(6) -0.0018(6)
C3A 0.0385(9) 0.0308(7) 0.0194(7) 0.0004(5) -0.0036(6) -0.0027(6)
C2C 0.0268(7) 0.0238(7) 0.0302(8) -0.0011(6) 0.0030(6) 0.0009(6)
C4C 0.0272(8) 0.0219(6) 0.0328(8) 0.0066(6) -0.0029(6) 0.0010(5)
C1C 0.0256(7) 0.0230(6) 0.0255(7) 0.0036(5) -0.0042(6) 0.0003(5)
C6C 0.0363(9) 0.0286(7) 0.0238(7) 0.0006(6) -0.0002(7) 0.0029(6)
C5C 0.0386(9) 0.0234(7) 0.0310(8) -0.0017(6) -0.0025(7) 0.0046(6)
C3C 0.0259(7) 0.0298(7) 0.0276(7) 0.0035(6) 0.0028(6) 0.0003(6)
O2B 0.0369(6) 0.0269(5) 0.0294(6) 0.0011(4) -0.0009(5) 0.0036(4)
O1B 0.0393(6) 0.0240(5) 0.0295(6) 0.0052(4) -0.0048(5) 0.0018(4)
O1A 0.0307(6) 0.0285(5) 0.0210(5) -0.0013(4) -0.0025(4) 0.0012(4)
O2A 0.0795(10) 0.0296(6) 0.0266(6) -0.0031(4) -0.0013(6) 0.0138(6)
N1C 0.0391(7) 0.0230(6) 0.0214(6) 0.0030(5) -0.0007(6) 0.0003(5)
C4B 0.0456(10) 0.0317(8) 0.0444(10) 0.0122(7) -0.0110(8) 0.0041(7)
C4A 0.0469(10) 0.0425(9) 0.0281(8) -0.0019(7) -0.0037(7) 0.0135(8)

loop_
_atom_type_symbol
_atom_type_description
_atom_type_scat_dispersion_real
_atom_type_scat_dispersion_imag
_atom_type_scat_source
C C 0.0033 0.0016 'International Tables Vol C Tables 4.2.6.8 and 6.1.1.4'
H H 0.0000 0.0000 'International Tables Vol C Tables 4.2.6.8 and 6.1.1.4'
Cl Cl 0.1484 0.1585 'International Tables Vol C Tables 4.2.6.8 and 6.1.1.4'
N N 0.0061 0.0033 'International Tables Vol C Tables 4.2.6.8 and 6.1.1.4'
O O 0.0106 0.0060 'International Tables Vol C Tables 4.2.6.8 and 6.1.1.4'

loop_
_geom_angle_atom_site_label_1
_geom_angle_atom_site_label_2
_geom_angle_atom_site_label_3
_geom_angle
C1A C1B H1B 118.7
C1A C1B C2B 122.50(13)
C2B C1B H1B 118.7
C1B C1A C2A 115.95(12)
C1B C1A N1C 124.29(13)
N1C C1A C2A 119.39(12)
O2B C2B C1B 125.88(13)
O2B C2B O1B 122.71(13)
O1B C2B C1B 111.40(12)
H3BA C3B H3BB 108.6
O1B C3B H3BA 110.4
O1B C3B H3BB 110.4
O1B C3B C4B 106.85(13)
C4B C3B H3BA 110.4
C4B C3B H3BB 110.4
O1A C2A C1A 110.94(12)
O2A C2A C1A 123.70(14)
O2A C2A O1A 125.31(14)
H3AA C3A H3AB 108.7
O1A C3A H3AA 110.6
O1A C3A H3AB 110.6
O1A C3A C4A 105.70(12)
C4A C3A H3AA 110.6
C4A C3A H3AB 110.6
C1C C2C H2C 120.0
C1C C2C C3C 120.07(13)
C3C C2C H2C 120.0
C5C C4C Cl1C 118.86(11)
C3C C4C Cl1C 119.61(12)
C3C C4C C5C 121.52(13)
C2C C1C C6C 119.47(13)
C2C C1C N1C 121.92(13)
C6C C1C N1C 118.60(13)
C1C C6C H6C 119.6
C5C C6C C1C 120.76(14)
C5C C6C H6C 119.6
C4C C5C H5C 120.5
C6C C5C C4C 118.95(14)
C6C C5C H5C 120.5
C2C C3C H3C 120.4
C4C C3C C2C 119.13(14)
C4C C3C H3C 120.4
C2B O1B C3B 115.50(12)
C2A O1A C3A 116.70(11)
C1A N1C C1C 127.10(12)
C1A N1C H1C 116.5
C1C N1C H1C 116.5
C3B C4B H4BA 109.5
C3B C4B H4BB 109.5
C3B C4B H4BC 109.5
H4BA C4B H4BB 109.5
H4BA C4B H4BC 109.5
H4BB C4B H4BC 109.5
C3A C4A H4AA 109.5
C3A C4A H4AB 109.5
C3A C4A H4AC 109.5
H4AA C4A H4AB 109.5
H4AA C4A H4AC 109.5
H4AB C4A H4AC 109.5

loop_
_geom_bond_atom_site_label_1
_geom_bond_atom_site_label_2
_geom_bond_distance
Cl1C C4C 1.7452(14)
C1B H1B 0.9500
C1B C1A 1.3537(19)
C1B C2B 1.449(2)
C1A C2A 1.509(2)
C1A N1C 1.3603(17)
C2B O2B 1.2248(18)
C2B O1B 1.3444(16)
C3B H3BA 0.9900
C3B H3BB 0.9900
C3B O1B 1.4430(19)
C3B C4B 1.509(2)
C2A O1A 1.3252(17)
C2A O2A 1.2031(18)
C3A H3AA 0.9900
C3A H3AB 0.9900
C3A O1A 1.4574(17)
C3A C4A 1.497(2)
C2C H2C 0.9500
C2C C1C 1.390(2)
C2C C3C 1.394(2)
C4C C5C 1.383(2)
C4C C3C 1.378(2)
C1C C6C 1.3900(19)
C1C N1C 1.4086(17)
C6C H6C 0.9500
C6C C5C 1.381(2)
C5C H5C 0.9500
C3C H3C 0.9500
N1C H1C 0.8800
C4B H4BA 0.9800
C4B H4BB 0.9800
C4B H4BC 0.9800
C4A H4AA 0.9800
C4A H4AB 0.9800
C4A H4AC 0.9800

loop_
_geom_torsion_atom_site_label_1
_geom_torsion_atom_site_label_2
_geom_torsion_atom_site_label_3
_geom_torsion_atom_site_label_4
_geom_torsion
Cl1C C4C C5C C6C 177.20(12)
Cl1C C4C C3C C2C -179.05(11)
C1B C1A C2A O1A 139.15(13)
C1B C1A C2A O2A -38.4(2)
C1B C1A N1C C1C 162.11(15)
C1B C2B O1B C3B -177.59(13)
C1A C1B C2B O2B 2.8(2)
C1A C1B C2B O1B -178.10(13)
C1A C2A O1A C3A 177.88(11)
C2B C1B C1A C2A -173.80(13)
C2B C1B C1A N1C -0.8(2)
C2A C1A N1C C1C -25.2(2)
C2C C1C C6C C5C 1.3(2)
C2C C1C N1C C1A -30.8(2)
C1C C2C C3C C4C 2.3(2)
C1C C6C C5C C4C 1.4(2)
C6C C1C N1C C1A 150.12(15)
C5C C4C C3C C2C 0.5(2)
C3C C2C C1C C6C -3.1(2)
C3C C2C C1C N1C 177.80(13)
C3C C4C C5C C6C -2.3(2)
O2B C2B O1B C3B 1.6(2)
O2A C2A O1A C3A -4.6(2)
N1C C1A C2A O1A -34.18(18)
N1C C1A C2A O2A 148.29(16)
N1C C1C C6C C5C -179.64(14)
C4B C3B O1B C2B -179.48(13)
C4A C3A O1A C2A -167.81(13)
